data_7706684
loop_
_publ_author_name
'Suzuki, Satoshi'
'Toda, Tatsuro'
'Kuwata, Shigeki'

_publ_section_title
;
 A diazene-bridged diruthenium complex with structural restraint defined
 by single meta-diphosphinobenzene.
;
_journal_issue 14
_journal_name_full 'Dalton transactions (Cambridge, England : 2003)'
_journal_page_first 4789
_journal_page_last 4795
_journal_paper_doi 10.1039/d0dt04398b
_journal_volume 50
_journal_year 2021
_chemical_formula_moiety 'C50 H56 Cl2 N2 P2 Ru2'
_chemical_formula_sum 'C50 H56 Cl2 N2 P2 Ru2'
_chemical_formula_weight 1020.00
_space_group_crystal_system monoclinic
_space_group_IT_number 14
_space_group_name_Hall '-P 2ybc'
_space_group_name_H-M_alt 'P 1 21/c 1'
_atom_sites_solution_hydrogens geom
_atom_sites_solution_primary direct
_atom_sites_solution_secondary difmap
_audit_creation_method 'by CrystalStructure 4.3'
_audit_update_record
;
2021-02-08 deposited with the CCDC.	2021-02-18 downloaded from the CCDC.
;
_cell_angle_alpha 90.0000
_cell_angle_beta 91.5563(19)
_cell_angle_gamma 90.0000
_cell_formula_units_Z 4
_cell_length_a 17.001(2)
_cell_length_b 18.285(2)
_cell_length_c 14.7640(18)
_cell_measurement_reflns_used 15361
_cell_measurement_temperature 93
_cell_measurement_theta_max 31.43
_cell_measurement_theta_min 1.64
_cell_volume 4587.9(9)
_computing_cell_refinement CrystalClear
_computing_data_collection 'CrystalClear (Rigaku Inc., 2008)'
_computing_data_reduction CrystalClear
_computing_molecular_graphics 'CrystalStructure 4.2.5'
_computing_publication_material 'CrystalStructure 4.2.5 (Rigaku, 2017)'
_computing_structure_refinement 'SHELXL Version 2014/7 (Sheldrick, 2008)'
_computing_structure_solution 'SIR92 (Altomare, et al., 1994)'
_diffrn_ambient_temperature 93
_diffrn_detector_area_resol_mean 7.111
_diffrn_measured_fraction_theta_full 0.996
_diffrn_measured_fraction_theta_max 0.992
_diffrn_measurement_device_type 'Rigaku Saturn724'
_diffrn_measurement_method \w
_diffrn_radiation_type 'Mo K\a'
_diffrn_radiation_wavelength 0.71075
_diffrn_reflns_av_R_equivalents 0.0595
_diffrn_reflns_Laue_measured_fraction_full 0.996
_diffrn_reflns_Laue_measured_fraction_max 0.992
_diffrn_reflns_limit_h_max 22
_diffrn_reflns_limit_h_min -21
_diffrn_reflns_limit_k_max 22
_diffrn_reflns_limit_k_min -23
_diffrn_reflns_limit_l_max 15
_diffrn_reflns_limit_l_min -19
_diffrn_reflns_number 37126
_diffrn_reflns_point_group_measured_fraction_full 0.996
_diffrn_reflns_point_group_measured_fraction_max 0.992
_diffrn_reflns_theta_full 25.242
_diffrn_reflns_theta_max 27.493
_diffrn_reflns_theta_min 3.012
_diffrn_standards_number 0
_exptl_absorpt_coefficient_mu 0.881
_exptl_absorpt_correction_T_max 0.916
_exptl_absorpt_correction_T_min 0.687
_exptl_absorpt_correction_type multi-scan
_exptl_absorpt_process_details 'REQAB (Rigaku, 1998)'
_exptl_crystal_colour red
_exptl_crystal_density_diffrn 1.477
_exptl_crystal_density_method 'not measured'
_exptl_crystal_description prism
_exptl_crystal_F_000 2088.00
_exptl_crystal_recrystallization_method 'Re-crystallisation from solvent: diethyl ether'
_exptl_crystal_size_max 0.250
_exptl_crystal_size_mid 0.120
_exptl_crystal_size_min 0.100
_refine_diff_density_max 1.69
_refine_diff_density_min -0.74
_refine_ls_extinction_method none
_refine_ls_goodness_of_fit_ref 1.004
_refine_ls_hydrogen_treatment mixed
_refine_ls_number_parameters 541
_refine_ls_number_reflns 10445
_refine_ls_number_restraints 0
_refine_ls_R_factor_all 0.0594
_refine_ls_R_factor_gt 0.0462
_refine_ls_shift/su_max 0.001
_refine_ls_structure_factor_coef Fsqd
_refine_ls_weighting_details 'w = 1/[\s^2^(Fo^2^)+(0.0581P)^2^] where P=(Fo^2^+2Fc^2^)/3'
_refine_ls_weighting_scheme calc
_refine_ls_wR_factor_gt 0.1110
_refine_ls_wR_factor_ref 0.1187
_reflns_Friedel_coverage 0.000
_reflns_number_gt 7693
_reflns_number_total 10445
_reflns_threshold_expression F^2^>2.0\s(F^2^)
_cod_data_source_file d0dt04398b2.cif
_cod_data_source_block Compound3
_cod_depositor_comments 'Adding full bibliography for 7706683--7706685.cif.'
_cod_original_cell_volume 4587.9(10)
_cod_database_code 7706684

loop_
_space_group_symop_id
_space_group_symop_operation_xyz
1 +X,+Y,+Z
2 -X,1/2+Y,1/2-Z
3 -X,-Y,-Z
4 +X,-1/2-Y,-1/2+Z

loop_
_atom_site_label
_atom_site_type_symbol
_atom_site_fract_x
_atom_site_fract_y
_atom_site_fract_z
_atom_site_U_iso_or_equiv
_atom_site_adp_type
_atom_site_occupancy
_atom_site_site_symmetry_order
_atom_site_calc_flag
_atom_site_refinement_flags_posn
_atom_site_refinement_flags_adp
_atom_site_refinement_flags_occupancy
_atom_site_disorder_assembly
_atom_site_disorder_group
Ru1 Ru 0.31946(2) 0.51423(2) 0.64002(2) 0.01814(9) Uani 1 1 d . . . . .
Ru2 Ru 0.29452(2) 0.39073(2) 0.93802(2) 0.01781(9) Uani 1 1 d . . . . .
Cl1 Cl 0.21430(5) 0.42320(5) 0.62320(6) 0.0251(2) Uani 1 1 d . . . . .
Cl2 Cl 0.34314(5) 0.51314(5) 0.97943(6) 0.02345(19) Uani 1 1 d . . . . .
P1 P 0.22970(5) 0.60888(5) 0.66452(6) 0.01709(19) Uani 1 1 d . . . . .
P2 P 0.16520(5) 0.43351(5) 0.94342(6) 0.01601(19) Uani 1 1 d . . . . .
N1 N 0.31725(17) 0.48847(16) 0.7743(2) 0.0180(6) Uani 1 1 d . . . . .
N2 N 0.30381(18) 0.42543(17) 0.8090(2) 0.0194(6) Uani 1 1 d . . . . .
C1 C 0.4457(2) 0.4904(2) 0.6345(3) 0.0274(9) Uani 1 1 d . . . . .
C2 C 0.4323(2) 0.5648(2) 0.6095(3) 0.0255(8) Uani 1 1 d . . . . .
C3 C 0.3842(2) 0.5644(2) 0.5290(3) 0.0316(9) Uani 1 1 d . . . . .
C4 C 0.3660(3) 0.4909(3) 0.5066(3) 0.0360(10) Uani 1 1 d . . . . .
C5 C 0.4048(2) 0.4440(2) 0.5722(3) 0.0292(9) Uani 1 1 d . . . . .
C6 C 0.4961(3) 0.4658(3) 0.7138(3) 0.0451(12) Uani 1 1 d . . . . .
H3 H 0.5514 0.4655 0.6968 0.068 Uiso 1 1 calc R U . . .
H4 H 0.4804 0.4164 0.7317 0.068 Uiso 1 1 calc R U . . .
H5 H 0.4893 0.4995 0.7647 0.068 Uiso 1 1 calc R U . . .
C7 C 0.4739(3) 0.6299(3) 0.6498(4) 0.0503(14) Uani 1 1 d . . . . .
H6 H 0.4450 0.6745 0.6331 0.076 Uiso 1 1 calc R U . . .
H7 H 0.5273 0.6326 0.6266 0.076 Uiso 1 1 calc R U . . .
H8 H 0.4766 0.6252 0.7159 0.076 Uiso 1 1 calc R U . . .
C8 C 0.3642(3) 0.6300(3) 0.4710(4) 0.0626(17) Uani 1 1 d . . . . .
H9 H 0.3119 0.6234 0.4425 0.094 Uiso 1 1 calc R U . . .
H10 H 0.4033 0.6352 0.4239 0.094 Uiso 1 1 calc R U . . .
H11 H 0.3643 0.6741 0.5088 0.094 Uiso 1 1 calc R U . . .
C9 C 0.3193(3) 0.4654(4) 0.4241(3) 0.0627(17) Uani 1 1 d . . . . .
H12 H 0.3551 0.4445 0.3801 0.094 Uiso 1 1 calc R U . . .
H13 H 0.2911 0.5069 0.3967 0.094 Uiso 1 1 calc R U . . .
H14 H 0.2813 0.4281 0.4420 0.094 Uiso 1 1 calc R U . . .
C10 C 0.4042(3) 0.3625(2) 0.5720(4) 0.0508(14) Uani 1 1 d . . . . .
H15 H 0.4201 0.3444 0.6323 0.076 Uiso 1 1 calc R U . . .
H16 H 0.4411 0.3444 0.5273 0.076 Uiso 1 1 calc R U . . .
H17 H 0.3511 0.3450 0.5564 0.076 Uiso 1 1 calc R U . . .
C11 C 0.3478(3) 0.2855(3) 0.9111(3) 0.0473(13) Uani 1 1 d . . . . .
C12 C 0.2782(3) 0.2723(2) 0.9568(4) 0.0459(13) Uani 1 1 d . . . . .
C13 C 0.2861(3) 0.3041(2) 1.0432(3) 0.0377(11) Uani 1 1 d . . . . .
C14 C 0.3605(3) 0.3380(2) 1.0506(3) 0.0407(12) Uani 1 1 d . . . . .
C15 C 0.3997(3) 0.3256(3) 0.9662(3) 0.0436(12) Uani 1 1 d . . . . .
C16 C 0.3636(6) 0.2577(4) 0.8164(4) 0.139(4) Uani 1 1 d . . . . .
H18 H 0.3722 0.2047 0.8185 0.209 Uiso 1 1 calc R U . . .
H19 H 0.4105 0.2818 0.7935 0.209 Uiso 1 1 calc R U . . .
H20 H 0.3183 0.2685 0.7762 0.209 Uiso 1 1 calc R U . . .
C17 C 0.2141(5) 0.2199(3) 0.9265(6) 0.146(5) Uani 1 1 d . . . . .
H21 H 0.2204 0.1736 0.9593 0.219 Uiso 1 1 calc R U . . .
H22 H 0.2176 0.2110 0.8613 0.219 Uiso 1 1 calc R U . . .
H23 H 0.1626 0.2411 0.9392 0.219 Uiso 1 1 calc R U . . .
C18 C 0.2286(4) 0.2907(4) 1.1156(5) 0.113(4) Uani 1 1 d . . . . .
H24 H 0.2373 0.3262 1.1647 0.169 Uiso 1 1 calc R U . . .
H25 H 0.2357 0.2411 1.1394 0.169 Uiso 1 1 calc R U . . .
H26 H 0.1750 0.2962 1.0905 0.169 Uiso 1 1 calc R U . . .
C19 C 0.3957(6) 0.3763(3) 1.1300(4) 0.122(4) Uani 1 1 d . . . . .
H27 H 0.4318 0.3432 1.1628 0.182 Uiso 1 1 calc R U . . .
H28 H 0.3539 0.3917 1.1703 0.182 Uiso 1 1 calc R U . . .
H29 H 0.4246 0.4194 1.1097 0.182 Uiso 1 1 calc R U . . .
C20 C 0.4820(3) 0.3487(5) 0.9487(7) 0.141(5) Uani 1 1 d . . . . .
H30 H 0.4908 0.3475 0.8834 0.211 Uiso 1 1 calc R U . . .
H31 H 0.5188 0.3152 0.9797 0.211 Uiso 1 1 calc R U . . .
H32 H 0.4904 0.3985 0.9715 0.211 Uiso 1 1 calc R U . . .
C21 C 0.1840(2) 0.60652(18) 0.7761(2) 0.0167(7) Uani 1 1 d . . . . .
C22 C 0.16931(19) 0.53758(18) 0.8113(2) 0.0154(7) Uani 1 1 d . . . . .
H33 H 0.1704 0.4963 0.7723 0.019 Uiso 1 1 calc R U . . .
C23 C 0.15289(19) 0.52758(18) 0.9032(2) 0.0158(7) Uani 1 1 d . . . . .
C24 C 0.1412(2) 0.58892(19) 0.9561(2) 0.0175(7) Uani 1 1 d . . . . .
H34 H 0.1301 0.5834 1.0185 0.021 Uiso 1 1 calc R U . . .
C25 C 0.1456(2) 0.65840(19) 0.9186(2) 0.0195(7) Uani 1 1 d . . . . .
H35 H 0.1318 0.6999 0.9534 0.023 Uiso 1 1 calc R U . . .
C26 C 0.1702(2) 0.66727(19) 0.8306(2) 0.0195(7) Uani 1 1 d . . . . .
H36 H 0.1777 0.7151 0.8072 0.023 Uiso 1 1 calc R U . . .
C27 C 0.1428(2) 0.6184(2) 0.5887(2) 0.0222(8) Uani 1 1 d . . . . .
C28 C 0.0835(2) 0.6676(2) 0.6085(3) 0.0291(9) Uani 1 1 d . . . . .
H37 H 0.0894 0.6983 0.6601 0.035 Uiso 1 1 calc R U . . .
C29 C 0.0161(3) 0.6727(3) 0.5545(3) 0.0389(11) Uani 1 1 d . . . . .
H38 H -0.0233 0.7076 0.5681 0.047 Uiso 1 1 calc R U . . .
C30 C 0.0061(3) 0.6266(3) 0.4799(3) 0.0454(12) Uani 1 1 d . . . . .
H39 H -0.0410 0.6283 0.4438 0.055 Uiso 1 1 calc R U . . .
C31 C 0.0649(3) 0.5787(3) 0.4593(3) 0.0496(13) Uani 1 1 d . . . . .
H40 H 0.0590 0.5482 0.4074 0.059 Uiso 1 1 calc R U . . .
C32 C 0.1329(3) 0.5739(3) 0.5129(3) 0.0380(11) Uani 1 1 d . . . . .
H41 H 0.1730 0.5401 0.4978 0.046 Uiso 1 1 calc R U . . .
C33 C 0.2713(2) 0.70111(19) 0.6670(2) 0.0209(8) Uani 1 1 d . . . . .
C34 C 0.2557(2) 0.7530(2) 0.5999(3) 0.0304(9) Uani 1 1 d . . . . .
H42 H 0.2201 0.7413 0.5513 0.036 Uiso 1 1 calc R U . . .
C35 C 0.2912(3) 0.8217(2) 0.6027(3) 0.0381(11) Uani 1 1 d . . . . .
H43 H 0.2800 0.8562 0.5560 0.046 Uiso 1 1 calc R U . . .
C36 C 0.3418(3) 0.8394(2) 0.6720(3) 0.0362(10) Uani 1 1 d . . . . .
H44 H 0.3652 0.8866 0.6744 0.043 Uiso 1 1 calc R U . . .
C37 C 0.3593(2) 0.7884(2) 0.7396(3) 0.0344(10) Uani 1 1 d . . . . .
H45 H 0.3951 0.8006 0.7878 0.041 Uiso 1 1 calc R U . . .
C38 C 0.3247(2) 0.7196(2) 0.7367(3) 0.0258(8) Uani 1 1 d . . . . .
H46 H 0.3376 0.6848 0.7825 0.031 Uiso 1 1 calc R U . . .
C39 C 0.1285(2) 0.43445(18) 1.0590(2) 0.0185(7) Uani 1 1 d . . . . .
C40 C 0.0617(2) 0.39723(19) 1.0862(2) 0.0205(8) Uani 1 1 d . . . . .
H47 H 0.0290 0.3730 1.0425 0.025 Uiso 1 1 calc R U . . .
C41 C 0.0428(2) 0.3954(2) 1.1774(3) 0.0248(8) Uani 1 1 d . . . . .
H48 H -0.0029 0.3699 1.1953 0.030 Uiso 1 1 calc R U . . .
C42 C 0.0894(2) 0.4299(2) 1.2415(3) 0.0280(9) Uani 1 1 d . . . . .
H49 H 0.0761 0.4281 1.3035 0.034 Uiso 1 1 calc R U . . .
C43 C 0.1561(2) 0.4676(2) 1.2154(3) 0.0268(8) Uani 1 1 d . . . . .
H50 H 0.1882 0.4921 1.2595 0.032 Uiso 1 1 calc R U . . .
C44 C 0.1758(2) 0.46926(19) 1.1247(2) 0.0228(8) Uani 1 1 d . . . . .
H51 H 0.2220 0.4943 1.1072 0.027 Uiso 1 1 calc R U . . .
C45 C 0.0909(2) 0.38762(18) 0.8713(2) 0.0160(7) Uani 1 1 d . . . . .
C46 C 0.0116(2) 0.40732(19) 0.8707(2) 0.0201(7) Uani 1 1 d . . . . .
H52 H -0.0060 0.4442 0.9107 0.024 Uiso 1 1 calc R U . . .
C47 C -0.0418(2) 0.3729(2) 0.8116(2) 0.0235(8) Uani 1 1 d . . . . .
H53 H -0.0961 0.3853 0.8127 0.028 Uiso 1 1 calc R U . . .
C48 C -0.0164(2) 0.3210(2) 0.7517(3) 0.0261(8) Uani 1 1 d . . . . .
H54 H -0.0533 0.2979 0.7115 0.031 Uiso 1 1 calc R U . . .
C49 C 0.0619(2) 0.3024(2) 0.7494(3) 0.0281(9) Uani 1 1 d . . . . .
H55 H 0.0792 0.2670 0.7073 0.034 Uiso 1 1 calc R U . . .
C50 C 0.1155(2) 0.33551(19) 0.8090(2) 0.0219(8) Uani 1 1 d . . . . .
H56 H 0.1695 0.3226 0.8074 0.026 Uiso 1 1 calc R U . . .
H1 H 0.328(2) 0.517(2) 0.823(2) 0.017(10) Uiso 1 1 d . . . . .
H2 H 0.289(2) 0.395(2) 0.769(3) 0.022(11) Uiso 1 1 d . . . . .

loop_
_atom_site_aniso_label
_atom_site_aniso_U_11
_atom_site_aniso_U_22
_atom_site_aniso_U_33
_atom_site_aniso_U_23
_atom_site_aniso_U_13
_atom_site_aniso_U_12
Ru1 0.01772(16) 0.01953(15) 0.01753(16) -0.00103(11) 0.00708(11) -0.00164(11)
Ru2 0.01515(15) 0.01704(14) 0.02148(17) 0.00162(11) 0.00457(11) 0.00200(11)
Cl1 0.0240(5) 0.0250(4) 0.0265(5) -0.0075(4) 0.0049(4) -0.0060(4)
Cl2 0.0210(4) 0.0225(4) 0.0269(5) -0.0041(3) 0.0020(4) -0.0030(4)
P1 0.0169(4) 0.0176(4) 0.0170(5) 0.0017(3) 0.0042(3) -0.0015(4)
P2 0.0150(4) 0.0155(4) 0.0178(5) 0.0006(3) 0.0053(3) 0.0001(3)
N1 0.0148(15) 0.0199(15) 0.0195(16) -0.0015(12) 0.0040(12) 0.0002(12)
N2 0.0172(15) 0.0209(15) 0.0205(16) -0.0014(13) 0.0073(12) 0.0006(13)
C1 0.0198(19) 0.036(2) 0.027(2) 0.0021(16) 0.0139(16) 0.0001(17)
C2 0.0198(19) 0.0257(19) 0.032(2) -0.0015(16) 0.0147(16) -0.0057(16)
C3 0.026(2) 0.043(2) 0.027(2) 0.0108(17) 0.0189(17) 0.0037(18)
C4 0.031(2) 0.054(3) 0.025(2) -0.0090(19) 0.0138(18) -0.003(2)
C5 0.025(2) 0.026(2) 0.038(2) -0.0077(17) 0.0199(17) 0.0009(17)
C6 0.024(2) 0.068(3) 0.044(3) 0.013(2) 0.0105(19) 0.006(2)
C7 0.031(3) 0.046(3) 0.075(4) -0.025(3) 0.030(2) -0.021(2)
C8 0.058(4) 0.082(4) 0.050(3) 0.039(3) 0.031(3) 0.023(3)
C9 0.042(3) 0.118(5) 0.029(3) -0.027(3) 0.012(2) -0.008(3)
C10 0.042(3) 0.031(2) 0.081(4) -0.017(2) 0.037(3) -0.005(2)
C11 0.072(4) 0.035(3) 0.035(3) 0.003(2) 0.001(2) 0.032(3)
C12 0.046(3) 0.017(2) 0.073(4) 0.011(2) -0.021(3) 0.001(2)
C13 0.038(2) 0.026(2) 0.051(3) 0.0234(19) 0.022(2) 0.0161(19)
C14 0.059(3) 0.026(2) 0.036(3) 0.0107(18) -0.022(2) -0.004(2)
C15 0.023(2) 0.049(3) 0.060(3) 0.034(2) 0.012(2) 0.018(2)
C16 0.295(13) 0.076(5) 0.048(4) -0.008(3) 0.005(5) 0.120(7)
C17 0.141(7) 0.040(3) 0.248(11) 0.075(5) -0.145(8) -0.047(4)
C18 0.109(6) 0.083(5) 0.150(7) 0.097(5) 0.101(5) 0.069(4)
C19 0.246(11) 0.034(3) 0.079(5) 0.009(3) -0.105(6) -0.016(5)
C20 0.025(3) 0.176(8) 0.223(10) 0.164(8) 0.027(4) 0.025(4)
C21 0.0164(17) 0.0171(16) 0.0168(18) 0.0009(13) 0.0019(13) -0.0007(14)
C22 0.0102(15) 0.0149(16) 0.0214(18) -0.0003(13) 0.0022(13) 0.0012(13)
C23 0.0097(15) 0.0185(17) 0.0192(18) 0.0021(13) 0.0030(13) -0.0003(13)
C24 0.0168(17) 0.0202(17) 0.0158(17) -0.0008(13) 0.0019(13) 0.0001(14)
C25 0.0177(18) 0.0167(17) 0.0241(19) -0.0038(13) 0.0023(14) 0.0002(14)
C26 0.0175(18) 0.0153(16) 0.0257(19) -0.0011(14) 0.0037(14) -0.0009(14)
C27 0.0184(18) 0.0268(19) 0.0214(19) 0.0053(15) 0.0016(15) -0.0036(15)
C28 0.026(2) 0.039(2) 0.022(2) 0.0001(17) 0.0042(16) 0.0040(18)
C29 0.024(2) 0.061(3) 0.032(2) 0.010(2) 0.0049(18) 0.009(2)
C30 0.033(3) 0.065(3) 0.037(3) 0.010(2) -0.011(2) -0.003(2)
C31 0.055(3) 0.056(3) 0.037(3) -0.009(2) -0.017(2) 0.001(3)
C32 0.043(3) 0.041(3) 0.030(2) -0.0055(19) -0.008(2) 0.011(2)
C33 0.0218(19) 0.0191(17) 0.0224(19) 0.0020(14) 0.0085(15) -0.0017(15)
C34 0.028(2) 0.030(2) 0.033(2) 0.0104(17) -0.0001(17) -0.0072(17)
C35 0.032(2) 0.030(2) 0.053(3) 0.019(2) 0.005(2) -0.0046(19)
C36 0.031(2) 0.021(2) 0.057(3) -0.0017(19) 0.016(2) -0.0098(18)
C37 0.028(2) 0.035(2) 0.040(2) -0.0122(19) 0.0085(18) -0.0115(19)
C38 0.025(2) 0.028(2) 0.025(2) 0.0010(16) 0.0054(16) -0.0057(16)
C39 0.0182(18) 0.0170(17) 0.0206(18) 0.0007(13) 0.0058(14) 0.0032(14)
C40 0.0206(18) 0.0205(18) 0.0207(19) 0.0011(14) 0.0054(15) 0.0039(14)
C41 0.024(2) 0.0244(19) 0.027(2) 0.0075(15) 0.0115(16) 0.0044(16)
C42 0.032(2) 0.034(2) 0.0188(19) 0.0032(16) 0.0078(16) 0.0086(18)
C43 0.030(2) 0.030(2) 0.020(2) -0.0006(15) -0.0023(16) 0.0020(17)
C44 0.0224(19) 0.0235(18) 0.023(2) 0.0015(15) 0.0024(15) -0.0013(15)
C45 0.0176(17) 0.0153(16) 0.0152(17) 0.0029(12) 0.0017(13) 0.0000(13)
C46 0.0213(19) 0.0190(17) 0.0205(19) 0.0001(14) 0.0070(14) -0.0001(14)
C47 0.0161(18) 0.0259(19) 0.029(2) 0.0026(15) 0.0028(15) -0.0044(15)
C48 0.029(2) 0.0236(19) 0.026(2) -0.0016(15) 0.0006(16) -0.0098(17)
C49 0.033(2) 0.0229(19) 0.029(2) -0.0092(15) 0.0083(17) -0.0054(17)
C50 0.0206(19) 0.0181(17) 0.027(2) -0.0015(14) 0.0067(15) -0.0012(15)

loop_
_atom_type_symbol
_atom_type_description
_atom_type_scat_dispersion_real
_atom_type_scat_dispersion_imag
_atom_type_scat_source
C C 0.0033 0.0016
;
International Tables for Crystallography
(Vol. C, Tables 4.2.6.8 and 6.1.1.4)
;
H H 0.0000 0.0000
;
International Tables for Crystallography
(Vol. C, Table 6.1.1.4)
;
Cl Cl 0.1484 0.1585
;
International Tables for Crystallography
(Vol. C, Tables 4.2.6.8 and 6.1.1.4)
;
N N 0.0061 0.0033
;
International Tables for Crystallography
(Vol. C, Tables 4.2.6.8 and 6.1.1.4)
;
P P 0.1023 0.0942
;
International Tables for Crystallography
(Vol. C, Tables 4.2.6.8 and 6.1.1.4)
;
Ru Ru -1.2594 0.8363
;
International Tables for Crystallography
(Vol. C, Tables 4.2.6.8 and 6.1.1.4)
;

loop_
_geom_angle_atom_site_label_1
_geom_angle_atom_site_label_2
_geom_angle_atom_site_label_3
_geom_angle
_geom_angle_site_symmetry_1
_geom_angle_site_symmetry_3
_geom_angle_publ_flag
N1 Ru1 C4 148.05(15) . . ?
N1 Ru1 C2 109.72(13) . . ?
C4 Ru1 C2 63.62(15) . . ?
N1 Ru1 C1 91.95(13) . . ?
C4 Ru1 C1 63.22(16) . . ?
C2 Ru1 C1 38.01(14) . . ?
N1 Ru1 C3 147.52(15) . . ?
C4 Ru1 C3 37.69(16) . . ?
C2 Ru1 C3 37.87(15) . . ?
C1 Ru1 C3 62.96(15) . . ?
N1 Ru1 C5 109.72(14) . . ?
C4 Ru1 C5 38.40(16) . . ?
C2 Ru1 C5 63.88(14) . . ?
C1 Ru1 C5 37.69(15) . . ?
C3 Ru1 C5 63.55(15) . . ?
N1 Ru1 P1 89.50(9) . . ?
C4 Ru1 P1 122.45(13) . . ?
C2 Ru1 P1 107.36(10) . . ?
C1 Ru1 P1 142.65(11) . . ?
C3 Ru1 P1 98.53(11) . . ?
C5 Ru1 P1 160.51(11) . . ?
N1 Ru1 Cl1 84.78(9) . . ?
C4 Ru1 Cl1 93.26(12) . . ?
C2 Ru1 Cl1 155.19(10) . . ?
C1 Ru1 Cl1 124.95(11) . . ?
C3 Ru1 Cl1 125.90(12) . . ?
C5 Ru1 Cl1 92.62(11) . . ?
P1 Ru1 Cl1 92.35(3) . . ?
N2 Ru2 C11 93.55(15) . . ?
N2 Ru2 C15 105.51(15) . . ?
C11 Ru2 C15 37.4(2) . . ?
N2 Ru2 C14 143.04(17) . . ?
C11 Ru2 C14 62.81(18) . . ?
C15 Ru2 C14 38.56(18) . . ?
N2 Ru2 C12 116.19(17) . . ?
C11 Ru2 C12 37.3(2) . . ?
C15 Ru2 C12 62.85(18) . . ?
C14 Ru2 C12 62.44(16) . . ?
N2 Ru2 C13 152.96(16) . . ?
C11 Ru2 C13 62.08(17) . . ?
C15 Ru2 C13 62.96(16) . . ?
C14 Ru2 C13 37.10(17) . . ?
C12 Ru2 C13 37.02(18) . . ?
N2 Ru2 P2 91.42(9) . . ?
C11 Ru2 P2 134.55(17) . . ?
C15 Ru2 P2 160.76(12) . . ?
C14 Ru2 P2 125.52(15) . . ?
C12 Ru2 P2 101.71(14) . . ?
C13 Ru2 P2 97.82(11) . . ?
N2 Ru2 Cl2 85.06(9) . . ?
C11 Ru2 Cl2 135.60(17) . . ?
C15 Ru2 Cl2 100.48(15) . . ?
C14 Ru2 Cl2 92.89(11) . . ?
C12 Ru2 Cl2 155.13(13) . . ?
C13 Ru2 Cl2 120.14(14) . . ?
P2 Ru2 Cl2 89.83(3) . . ?
C33 P1 C27 103.26(17) . . ?
C33 P1 C21 100.14(15) . . ?
C27 P1 C21 101.27(16) . . ?
C33 P1 Ru1 115.54(12) . . ?
C27 P1 Ru1 119.49(13) . . ?
C21 P1 Ru1 114.43(11) . . ?
C23 P2 C45 99.84(15) . . ?
C23 P2 C39 104.76(15) . . ?
C45 P2 C39 107.36(16) . . ?
C23 P2 Ru2 113.76(11) . . ?
C45 P2 Ru2 117.45(12) . . ?
C39 P2 Ru2 112.29(11) . . ?
N2 N1 Ru1 127.1(2) . . ?
N2 N1 H1 104(2) . . ?
Ru1 N1 H1 129(2) . . ?
N1 N2 Ru2 132.7(3) . . ?
N1 N2 H2 111(3) . . ?
Ru2 N2 H2 115(3) . . ?
C5 C1 C2 109.3(4) . . ?
C5 C1 C6 125.9(4) . . ?
C2 C1 C6 124.8(4) . . ?
C5 C1 Ru1 71.4(2) . . ?
C2 C1 Ru1 70.7(2) . . ?
C6 C1 Ru1 124.7(3) . . ?
C3 C2 C1 107.2(3) . . ?
C3 C2 C7 126.0(4) . . ?
C1 C2 C7 125.7(4) . . ?
C3 C2 Ru1 71.5(2) . . ?
C1 C2 Ru1 71.3(2) . . ?
C7 C2 Ru1 131.4(3) . . ?
C4 C3 C2 108.5(4) . . ?
C4 C3 C8 125.2(4) . . ?
C2 C3 C8 125.9(4) . . ?
C4 C3 Ru1 70.6(2) . . ?
C2 C3 Ru1 70.6(2) . . ?
C8 C3 Ru1 130.2(3) . . ?
C3 C4 C5 108.3(4) . . ?
C3 C4 C9 126.1(5) . . ?
C5 C4 C9 125.4(4) . . ?
C3 C4 Ru1 71.7(2) . . ?
C5 C4 Ru1 71.4(2) . . ?
C9 C4 Ru1 126.4(3) . . ?
C1 C5 C4 106.7(4) . . ?
C1 C5 C10 127.1(4) . . ?
C4 C5 C10 126.2(4) . . ?
C1 C5 Ru1 70.9(2) . . ?
C4 C5 Ru1 70.2(2) . . ?
C10 C5 Ru1 125.5(3) . . ?
C1 C6 H3 109.5 . . ?
C1 C6 H4 109.5 . . ?
H3 C6 H4 109.5 . . ?
C1 C6 H5 109.5 . . ?
H3 C6 H5 109.5 . . ?
H4 C6 H5 109.5 . . ?
C2 C7 H6 109.5 . . ?
C2 C7 H7 109.5 . . ?
H6 C7 H7 109.5 . . ?
C2 C7 H8 109.5 . . ?
H6 C7 H8 109.5 . . ?
H7 C7 H8 109.5 . . ?
C3 C8 H9 109.5 . . ?
C3 C8 H10 109.5 . . ?
H9 C8 H10 109.5 . . ?
C3 C8 H11 109.5 . . ?
H9 C8 H11 109.5 . . ?
H10 C8 H11 109.5 . . ?
C4 C9 H12 109.5 . . ?
C4 C9 H13 109.5 . . ?
H12 C9 H13 109.5 . . ?
C4 C9 H14 109.5 . . ?
H12 C9 H14 109.5 . . ?
H13 C9 H14 109.5 . . ?
C5 C10 H15 109.5 . . ?
C5 C10 H16 109.5 . . ?
H15 C10 H16 109.5 . . ?
C5 C10 H17 109.5 . . ?
H15 C10 H17 109.5 . . ?
H16 C10 H17 109.5 . . ?
C15 C11 C12 109.8(4) . . ?
C15 C11 C16 126.2(6) . . ?
C12 C11 C16 124.0(6) . . ?
C15 C11 Ru2 71.8(3) . . ?
C12 C11 Ru2 72.7(3) . . ?
C16 C11 Ru2 123.5(3) . . ?
C11 C12 C13 107.7(4) . . ?
C11 C12 C17 125.5(6) . . ?
C13 C12 C17 125.7(6) . . ?
C11 C12 Ru2 70.0(3) . . ?
C13 C12 Ru2 72.3(2) . . ?
C17 C12 Ru2 132.8(3) . . ?
C12 C13 C14 108.5(4) . . ?
C12 C13 C18 122.3(6) . . ?
C14 C13 C18 128.4(6) . . ?
C12 C13 Ru2 70.6(2) . . ?
C14 C13 Ru2 70.6(2) . . ?
C18 C13 Ru2 132.4(3) . . ?
C13 C14 C15 107.3(4) . . ?
C13 C14 C19 127.8(6) . . ?
C15 C14 C19 124.8(6) . . ?
C13 C14 Ru2 72.3(2) . . ?
C15 C14 Ru2 69.9(2) . . ?
C19 C14 Ru2 125.3(3) . . ?
C11 C15 C14 106.7(4) . . ?
C11 C15 C20 129.1(6) . . ?
C14 C15 C20 124.2(6) . . ?
C11 C15 Ru2 70.9(2) . . ?
C14 C15 Ru2 71.6(2) . . ?
C20 C15 Ru2 125.5(4) . . ?
C11 C16 H18 109.5 . . ?
C11 C16 H19 109.5 . . ?
H18 C16 H19 109.5 . . ?
C11 C16 H20 109.5 . . ?
H18 C16 H20 109.5 . . ?
H19 C16 H20 109.5 . . ?
C12 C17 H21 109.5 . . ?
C12 C17 H22 109.5 . . ?
H21 C17 H22 109.5 . . ?
C12 C17 H23 109.5 . . ?
H21 C17 H23 109.5 . . ?
H22 C17 H23 109.5 . . ?
C13 C18 H24 109.5 . . ?
C13 C18 H25 109.5 . . ?
H24 C18 H25 109.5 . . ?
C13 C18 H26 109.5 . . ?
H24 C18 H26 109.5 . . ?
H25 C18 H26 109.5 . . ?
C14 C19 H27 109.5 . . ?
C14 C19 H28 109.5 . . ?
H27 C19 H28 109.5 . . ?
C14 C19 H29 109.5 . . ?
H27 C19 H29 109.5 . . ?
H28 C19 H29 109.5 . . ?
C15 C20 H30 109.5 . . ?
C15 C20 H31 109.5 . . ?
H30 C20 H31 109.5 . . ?
C15 C20 H32 109.5 . . ?
H30 C20 H32 109.5 . . ?
H31 C20 H32 109.5 . . ?
C22 C21 C26 118.2(3) . . ?
C22 C21 P1 116.1(2) . . ?
C26 C21 P1 125.4(3) . . ?
C21 C22 C23 121.5(3) . . ?
C21 C22 H33 119.3 . . ?
C23 C22 H33 119.3 . . ?
C24 C23 C22 118.4(3) . . ?
C24 C23 P2 126.5(3) . . ?
C22 C23 P2 114.3(2) . . ?
C23 C24 C25 120.3(3) . . ?
C23 C24 H34 119.8 . . ?
C25 C24 H34 119.8 . . ?
C26 C25 C24 120.2(3) . . ?
C26 C25 H35 119.9 . . ?
C24 C25 H35 119.9 . . ?
C25 C26 C21 120.5(3) . . ?
C25 C26 H36 119.7 . . ?
C21 C26 H36 119.7 . . ?
C28 C27 C32 118.4(4) . . ?
C28 C27 P1 120.7(3) . . ?
C32 C27 P1 120.8(3) . . ?
C29 C28 C27 121.2(4) . . ?
C29 C28 H37 119.4 . . ?
C27 C28 H37 119.4 . . ?
C28 C29 C30 119.8(4) . . ?
C28 C29 H38 120.1 . . ?
C30 C29 H38 120.1 . . ?
C31 C30 C29 119.3(4) . . ?
C31 C30 H39 120.4 . . ?
C29 C30 H39 120.4 . . ?
C30 C31 C32 121.1(4) . . ?
C30 C31 H40 119.5 . . ?
C32 C31 H40 119.5 . . ?
C31 C32 C27 120.2(4) . . ?
C31 C32 H41 119.9 . . ?
C27 C32 H41 119.9 . . ?
C34 C33 C38 117.9(3) . . ?
C34 C33 P1 123.2(3) . . ?
C38 C33 P1 118.8(3) . . ?
C33 C34 C35 121.2(4) . . ?
C33 C34 H42 119.4 . . ?
C35 C34 H42 119.4 . . ?
C36 C35 C34 120.1(4) . . ?
C36 C35 H43 119.9 . . ?
C34 C35 H43 119.9 . . ?
C35 C36 C37 120.0(4) . . ?
C35 C36 H44 120.0 . . ?
C37 C36 H44 120.0 . . ?
C38 C37 C36 120.1(4) . . ?
C38 C37 H45 119.9 . . ?
C36 C37 H45 119.9 . . ?
C37 C38 C33 120.6(4) . . ?
C37 C38 H46 119.7 . . ?
C33 C38 H46 119.7 . . ?
C40 C39 C44 118.8(3) . . ?
C40 C39 P2 124.4(3) . . ?
C44 C39 P2 116.5(3) . . ?
C39 C40 C41 120.2(3) . . ?
C39 C40 H47 119.9 . . ?
C41 C40 H47 119.9 . . ?
C42 C41 C40 120.7(4) . . ?
C42 C41 H48 119.6 . . ?
C40 C41 H48 119.6 . . ?
C41 C42 C43 119.8(3) . . ?
C41 C42 H49 120.1 . . ?
C43 C42 H49 120.1 . . ?
C44 C43 C42 119.9(4) . . ?
C44 C43 H50 120.1 . . ?
C42 C43 H50 120.1 . . ?
C43 C44 C39 120.6(4) . . ?
C43 C44 H51 119.7 . . ?
C39 C44 H51 119.7 . . ?
C50 C45 C46 118.5(3) . . ?
C50 C45 P2 118.8(3) . . ?
C46 C45 P2 122.4(3) . . ?
C47 C46 C45 120.0(3) . . ?
C47 C46 H52 120.0 . . ?
C45 C46 H52 120.0 . . ?
C48 C47 C46 120.3(4) . . ?
C48 C47 H53 119.9 . . ?
C46 C47 H53 119.9 . . ?
C47 C48 C49 120.5(4) . . ?
C47 C48 H54 119.7 . . ?
C49 C48 H54 119.7 . . ?
C48 C49 C50 119.7(3) . . ?
C48 C49 H55 120.2 . . ?
C50 C49 H55 120.2 . . ?
C49 C50 C45 120.8(3) . . ?
C49 C50 H56 119.6 . . ?
C45 C50 H56 119.6 . . ?

loop_
_geom_bond_atom_site_label_1
_geom_bond_atom_site_label_2
_geom_bond_distance
_geom_bond_site_symmetry_2
_geom_bond_publ_flag
Ru1 N1 2.039(3) . ?
Ru1 C4 2.185(4) . ?
Ru1 C2 2.187(4) . ?
Ru1 C1 2.193(4) . ?
Ru1 C3 2.199(4) . ?
Ru1 C5 2.200(4) . ?
Ru1 P1 2.3418(10) . ?
Ru1 Cl1 2.4504(9) . ?
Ru2 N2 2.017(3) . ?
Ru2 C11 2.168(4) . ?
Ru2 C15 2.179(4) . ?
Ru2 C14 2.202(4) . ?
Ru2 C12 2.203(4) . ?
Ru2 C13 2.225(4) . ?
Ru2 P2 2.3371(9) . ?
Ru2 Cl2 2.4575(9) . ?
P1 C33 1.829(4) . ?
P1 C27 1.837(4) . ?
P1 C21 1.841(3) . ?
P2 C23 1.830(3) . ?
P2 C45 1.832(3) . ?
P2 C39 1.834(3) . ?
N1 N2 1.285(4) . ?
N1 H1 0.91(4) . ?
N2 H2 0.85(4) . ?
C1 C5 1.419(6) . ?
C1 C2 1.426(5) . ?
C1 C6 1.500(6) . ?
C2 C3 1.423(6) . ?
C2 C7 1.501(6) . ?
C3 C4 1.416(6) . ?
C3 C8 1.508(6) . ?
C4 C5 1.442(6) . ?
C4 C9 1.509(6) . ?
C5 C10 1.490(6) . ?
C6 H3 0.9800 . ?
C6 H4 0.9800 . ?
C6 H5 0.9800 . ?
C7 H6 0.9800 . ?
C7 H7 0.9800 . ?
C7 H8 0.9800 . ?
C8 H9 0.9800 . ?
C8 H10 0.9800 . ?
C8 H11 0.9800 . ?
C9 H12 0.9800 . ?
C9 H13 0.9800 . ?
C9 H14 0.9800 . ?
C10 H15 0.9800 . ?
C10 H16 0.9800 . ?
C10 H17 0.9800 . ?
C11 C15 1.392(7) . ?
C11 C12 1.400(7) . ?
C11 C16 1.518(7) . ?
C12 C13 1.406(7) . ?
C12 C17 1.509(7) . ?
C13 C14 1.408(6) . ?
C13 C18 1.489(6) . ?
C14 C15 1.447(7) . ?
C14 C19 1.479(7) . ?
C15 C20 1.491(7) . ?
C16 H18 0.9800 . ?
C16 H19 0.9800 . ?
C16 H20 0.9800 . ?
C17 H21 0.9800 . ?
C17 H22 0.9800 . ?
C17 H23 0.9800 . ?
C18 H24 0.9800 . ?
C18 H25 0.9800 . ?
C18 H26 0.9800 . ?
C19 H27 0.9800 . ?
C19 H28 0.9800 . ?
C19 H29 0.9800 . ?
C20 H30 0.9800 . ?
C20 H31 0.9800 . ?
C20 H32 0.9800 . ?
C21 C22 1.389(4) . ?
C21 C26 1.395(4) . ?
C22 C23 1.404(5) . ?
C22 H33 0.9500 . ?
C23 C24 1.385(5) . ?
C24 C25 1.389(5) . ?
C24 H34 0.9500 . ?
C25 C26 1.385(5) . ?
C25 H35 0.9500 . ?
C26 H36 0.9500 . ?
C27 C28 1.388(5) . ?
C27 C32 1.390(5) . ?
C28 C29 1.382(6) . ?
C28 H37 0.9500 . ?
C29 C30 1.393(7) . ?
C29 H38 0.9500 . ?
C30 C31 1.370(7) . ?
C30 H39 0.9500 . ?
C31 C32 1.387(6) . ?
C31 H40 0.9500 . ?
C32 H41 0.9500 . ?
C33 C34 1.392(5) . ?
C33 C38 1.395(5) . ?
C34 C35 1.395(5) . ?
C34 H42 0.9500 . ?
C35 C36 1.358(6) . ?
C35 H43 0.9500 . ?
C36 C37 1.392(6) . ?
C36 H44 0.9500 . ?
C37 C38 1.389(5) . ?
C37 H45 0.9500 . ?
C38 H46 0.9500 . ?
C39 C40 1.392(5) . ?
C39 C44 1.397(5) . ?
C40 C41 1.392(5) . ?
C40 H47 0.9500 . ?
C41 C42 1.372(6) . ?
C41 H48 0.9500 . ?
C42 C43 1.391(6) . ?
C42 H49 0.9500 . ?
C43 C44 1.390(5) . ?
C43 H50 0.9500 . ?
C44 H51 0.9500 . ?
C45 C50 1.396(5) . ?
C45 C46 1.396(5) . ?
C46 C47 1.393(5) . ?
C46 H52 0.9500 . ?
C47 C48 1.374(5) . ?
C47 H53 0.9500 . ?
C48 C49 1.376(5) . ?
C48 H54 0.9500 . ?
C49 C50 1.388(5) . ?
C49 H55 0.9500 . ?
C50 H56 0.9500 . ?

loop_
_geom_hbond_atom_site_label_D
_geom_hbond_atom_site_label_H
_geom_hbond_atom_site_label_A
_geom_hbond_site_symmetry_D
_geom_hbond_site_symmetry_H
_geom_hbond_site_symmetry_A
_geom_hbond_distance_DA
_geom_hbond_distance_DH
_geom_hbond_distance_HA
_geom_hbond_angle_DHA
_geom_hbond_publ_flag
N1 H1 Cl2 . . . 3.082(3) 0.91(4) 2.31(4) 142(3) no
N2 H2 Cl1 . . . 3.102(3) 0.84(4) 2.52(4) 127(3) no

loop_
_geom_torsion_atom_site_label_1
_geom_torsion_atom_site_label_2
_geom_torsion_atom_site_label_3
_geom_torsion_atom_site_label_4
_geom_torsion
_geom_torsion_site_symmetry_1
_geom_torsion_site_symmetry_2
_geom_torsion_site_symmetry_3
_geom_torsion_site_symmetry_4
_geom_torsion_publ_flag
Ru1 N1 N2 Ru2 -176.85(16) . . . . ?
C5 C1 C2 C3 -1.6(4) . . . . ?
C6 C1 C2 C3 177.7(4) . . . . ?
Ru1 C1 C2 C3 -62.9(2) . . . . ?
C5 C1 C2 C7 -170.7(4) . . . . ?
C6 C1 C2 C7 8.6(6) . . . . ?
Ru1 C1 C2 C7 128.0(4) . . . . ?
C5 C1 C2 Ru1 61.3(3) . . . . ?
C6 C1 C2 Ru1 -119.4(4) . . . . ?
C1 C2 C3 C4 2.0(4) . . . . ?
C7 C2 C3 C4 171.1(4) . . . . ?
Ru1 C2 C3 C4 -60.7(3) . . . . ?
C1 C2 C3 C8 -171.1(4) . . . . ?
C7 C2 C3 C8 -2.1(6) . . . . ?
Ru1 C2 C3 C8 126.1(4) . . . . ?
C1 C2 C3 Ru1 62.7(2) . . . . ?
C7 C2 C3 Ru1 -128.2(4) . . . . ?
C2 C3 C4 C5 -1.7(4) . . . . ?
C8 C3 C4 C5 171.5(4) . . . . ?
Ru1 C3 C4 C5 -62.4(3) . . . . ?
C2 C3 C4 C9 -177.2(4) . . . . ?
C8 C3 C4 C9 -4.0(7) . . . . ?
Ru1 C3 C4 C9 122.1(4) . . . . ?
C2 C3 C4 Ru1 60.7(3) . . . . ?
C8 C3 C4 Ru1 -126.1(4) . . . . ?
C2 C1 C5 C4 0.6(4) . . . . ?
C6 C1 C5 C4 -178.7(4) . . . . ?
Ru1 C1 C5 C4 61.5(3) . . . . ?
C2 C1 C5 C10 178.6(4) . . . . ?
C6 C1 C5 C10 -0.7(6) . . . . ?
Ru1 C1 C5 C10 -120.5(4) . . . . ?
C2 C1 C5 Ru1 -60.9(3) . . . . ?
C6 C1 C5 Ru1 119.8(4) . . . . ?
C3 C4 C5 C1 0.6(4) . . . . ?
C9 C4 C5 C1 176.2(4) . . . . ?
Ru1 C4 C5 C1 -62.0(2) . . . . ?
C3 C4 C5 C10 -177.3(4) . . . . ?
C9 C4 C5 C10 -1.8(6) . . . . ?
Ru1 C4 C5 C10 120.1(4) . . . . ?
C3 C4 C5 Ru1 62.6(3) . . . . ?
C9 C4 C5 Ru1 -121.9(4) . . . . ?
C15 C11 C12 C13 -0.4(5) . . . . ?
C16 C11 C12 C13 177.9(4) . . . . ?
Ru2 C11 C12 C13 -62.9(3) . . . . ?
C15 C11 C12 C17 -168.6(4) . . . . ?
C16 C11 C12 C17 9.7(7) . . . . ?
Ru2 C11 C12 C17 128.9(5) . . . . ?
C15 C11 C12 Ru2 62.5(3) . . . . ?
C16 C11 C12 Ru2 -119.2(5) . . . . ?
C11 C12 C13 C14 0.7(5) . . . . ?
C17 C12 C13 C14 168.8(5) . . . . ?
Ru2 C12 C13 C14 -60.7(3) . . . . ?
C11 C12 C13 C18 -170.0(4) . . . . ?
C17 C12 C13 C18 -1.9(7) . . . . ?
Ru2 C12 C13 C18 128.6(4) . . . . ?
C11 C12 C13 Ru2 61.4(3) . . . . ?
C17 C12 C13 Ru2 -130.5(5) . . . . ?
C12 C13 C14 C15 -0.7(5) . . . . ?
C18 C13 C14 C15 169.3(4) . . . . ?
Ru2 C13 C14 C15 -61.4(3) . . . . ?
C12 C13 C14 C19 -177.9(5) . . . . ?
C18 C13 C14 C19 -7.9(8) . . . . ?
Ru2 C13 C14 C19 121.3(5) . . . . ?
C12 C13 C14 Ru2 60.8(3) . . . . ?
C18 C13 C14 Ru2 -129.3(4) . . . . ?
C12 C11 C15 C14 0.0(5) . . . . ?
C16 C11 C15 C14 -178.3(4) . . . . ?
Ru2 C11 C15 C14 63.1(3) . . . . ?
C12 C11 C15 C20 176.2(5) . . . . ?
C16 C11 C15 C20 -2.1(8) . . . . ?
Ru2 C11 C15 C20 -120.7(5) . . . . ?
C12 C11 C15 Ru2 -63.1(3) . . . . ?
C16 C11 C15 Ru2 118.6(5) . . . . ?
C13 C14 C15 C11 0.4(5) . . . . ?
C19 C14 C15 C11 177.7(4) . . . . ?
Ru2 C14 C15 C11 -62.6(3) . . . . ?
C13 C14 C15 C20 -176.0(5) . . . . ?
C19 C14 C15 C20 1.3(7) . . . . ?
Ru2 C14 C15 C20 120.9(5) . . . . ?
C13 C14 C15 Ru2 63.1(3) . . . . ?
C19 C14 C15 Ru2 -119.6(4) . . . . ?
C33 P1 C21 C22 -159.1(3) . . . . ?
C27 P1 C21 C22 95.1(3) . . . . ?
Ru1 P1 C21 C22 -34.9(3) . . . . ?
C33 P1 C21 C26 14.6(3) . . . . ?
C27 P1 C21 C26 -91.3(3) . . . . ?
Ru1 P1 C21 C26 138.8(3) . . . . ?
C26 C21 C22 C23 -9.8(5) . . . . ?
P1 C21 C22 C23 164.4(3) . . . . ?
C21 C22 C23 C24 8.5(5) . . . . ?
C21 C22 C23 P2 -162.1(3) . . . . ?
C45 P2 C23 C24 128.2(3) . . . . ?
C39 P2 C23 C24 17.2(3) . . . . ?
Ru2 P2 C23 C24 -105.8(3) . . . . ?
C45 P2 C23 C22 -62.1(3) . . . . ?
C39 P2 C23 C22 -173.1(2) . . . . ?
Ru2 P2 C23 C22 63.9(3) . . . . ?
C22 C23 C24 C25 0.1(5) . . . . ?
P2 C23 C24 C25 169.4(3) . . . . ?
C23 C24 C25 C26 -7.1(5) . . . . ?
C24 C25 C26 C21 5.7(5) . . . . ?
C22 C21 C26 C25 2.7(5) . . . . ?
P1 C21 C26 C25 -170.9(3) . . . . ?
C33 P1 C27 C28 -58.6(3) . . . . ?
C21 P1 C27 C28 44.8(3) . . . . ?
Ru1 P1 C27 C28 171.4(3) . . . . ?
C33 P1 C27 C32 124.7(3) . . . . ?
C21 P1 C27 C32 -131.9(3) . . . . ?
Ru1 P1 C27 C32 -5.2(4) . . . . ?
C32 C27 C28 C29 -0.1(6) . . . . ?
P1 C27 C28 C29 -176.8(3) . . . . ?
C27 C28 C29 C30 1.6(6) . . . . ?
C28 C29 C30 C31 -2.6(7) . . . . ?
C29 C30 C31 C32 2.0(8) . . . . ?
C30 C31 C32 C27 -0.4(8) . . . . ?
C28 C27 C32 C31 -0.6(6) . . . . ?
P1 C27 C32 C31 176.2(4) . . . . ?
C27 P1 C33 C34 -21.4(4) . . . . ?
C21 P1 C33 C34 -125.6(3) . . . . ?
Ru1 P1 C33 C34 111.0(3) . . . . ?
C27 P1 C33 C38 162.3(3) . . . . ?
C21 P1 C33 C38 58.0(3) . . . . ?
Ru1 P1 C33 C38 -65.4(3) . . . . ?
C38 C33 C34 C35 -1.0(6) . . . . ?
P1 C33 C34 C35 -177.4(3) . . . . ?
C33 C34 C35 C36 -0.4(7) . . . . ?
C34 C35 C36 C37 1.2(7) . . . . ?
C35 C36 C37 C38 -0.5(6) . . . . ?
C36 C37 C38 C33 -0.9(6) . . . . ?
C34 C33 C38 C37 1.6(6) . . . . ?
P1 C33 C38 C37 178.2(3) . . . . ?
C23 P2 C39 C40 113.8(3) . . . . ?
C45 P2 C39 C40 8.3(3) . . . . ?
Ru2 P2 C39 C40 -122.2(3) . . . . ?
C23 P2 C39 C44 -72.7(3) . . . . ?
C45 P2 C39 C44 -178.2(3) . . . . ?
Ru2 P2 C39 C44 51.3(3) . . . . ?
C44 C39 C40 C41 0.4(5) . . . . ?
P2 C39 C40 C41 173.7(3) . . . . ?
C39 C40 C41 C42 -0.1(5) . . . . ?
C40 C41 C42 C43 0.3(6) . . . . ?
C41 C42 C43 C44 -0.8(6) . . . . ?
C42 C43 C44 C39 1.0(6) . . . . ?
C40 C39 C44 C43 -0.8(5) . . . . ?
P2 C39 C44 C43 -174.7(3) . . . . ?
C23 P2 C45 C50 116.0(3) . . . . ?
C39 P2 C45 C50 -135.0(3) . . . . ?
Ru2 P2 C45 C50 -7.4(3) . . . . ?
C23 P2 C45 C46 -58.2(3) . . . . ?
C39 P2 C45 C46 50.8(3) . . . . ?
Ru2 P2 C45 C46 178.3(2) . . . . ?
C50 C45 C46 C47 2.8(5) . . . . ?
P2 C45 C46 C47 177.1(3) . . . . ?
C45 C46 C47 C48 -2.0(5) . . . . ?
C46 C47 C48 C49 0.1(6) . . . . ?
C47 C48 C49 C50 0.9(6) . . . . ?
C48 C49 C50 C45 0.0(6) . . . . ?
C46 C45 C50 C49 -1.8(5) . . . . ?
P2 C45 C50 C49 -176.3(3) . . . . ?
